data_1544053
loop_
_publ_author_name
'Rakesh Kumar Gupta'
'Rampal Pandey'
'Amit Kumar'
'K.V. Ramanujachary'
'Samuel E. Lofland'
'Daya Shankar Pandey'

_publ_section_title
;
 Structural diversity in heteroleptic dipyrrinato copper(II) complexes
;
_journal_name_full 'Inorganica Chimica Acta'
_journal_page_first 518
_journal_page_last 527
_journal_paper_doi 10.1016/j.ica.2013.09.044
_journal_volume 409B
_journal_year 2014
_chemical_formula_moiety 'C52 H46 Cu2 N6 O6'
_chemical_formula_sum 'C52 H46 Cu2 N6 O6'
_chemical_formula_weight 978.03
_space_group_IT_number 2
_symmetry_cell_setting triclinic
_symmetry_Int_Tables_number 2
_symmetry_space_group_name_Hall '-P 1'
_symmetry_space_group_name_H-M 'P -1'
_atom_sites_solution_hydrogens geom
_atom_sites_solution_primary direct
_atom_sites_solution_secondary difmap
_cell_angle_alpha 79.761(5)
_cell_angle_beta 88.390(5)
_cell_angle_gamma 80.500(5)
_cell_formula_units_Z 1
_cell_length_a 9.170(5)
_cell_length_b 9.537(5)
_cell_length_c 13.656(5)
_cell_measurement_reflns_used 1279
_cell_measurement_temperature 293(2)
_cell_measurement_theta_max 16.670
_cell_measurement_theta_min 0.791
_cell_volume 1159.1(10)
_computing_structure_refinement 'SHELXL-97 (Sheldrick, 1997)'
_diffrn_ambient_temperature 293(2)
_diffrn_measured_fraction_theta_full 0.999
_diffrn_measured_fraction_theta_max 0.999
_diffrn_radiation_monochromator graphite
_diffrn_radiation_type MoK\a
_diffrn_radiation_wavelength 0.71073
_diffrn_reflns_av_R_equivalents 0.0314
_diffrn_reflns_av_sigmaI/netI 0.0396
_diffrn_reflns_limit_h_max 7
_diffrn_reflns_limit_h_min -7
_diffrn_reflns_limit_k_max 7
_diffrn_reflns_limit_k_min -7
_diffrn_reflns_limit_l_max 11
_diffrn_reflns_limit_l_min -9
_diffrn_reflns_number 3119
_diffrn_reflns_theta_full 25
_diffrn_reflns_theta_max 25
_diffrn_reflns_theta_min 2.20
_diffrn_source 'fine-focus sealed tube'
_exptl_absorpt_coefficient_mu 0.975
_exptl_absorpt_correction_type none
_exptl_crystal_colour red
_exptl_crystal_density_diffrn 1.401
_exptl_crystal_density_method 'not measured'
_exptl_crystal_description needle
_exptl_crystal_F_000 506
_exptl_crystal_size_max .24
_exptl_crystal_size_mid .18
_exptl_crystal_size_min .12
_refine_diff_density_max 0.701
_refine_diff_density_min -0.164
_refine_diff_density_rms 0.060
_refine_ls_extinction_method none
_refine_ls_goodness_of_fit_ref 1.157
_refine_ls_matrix_type full
_refine_ls_number_parameters 100
_refine_ls_number_reflns 1279
_refine_ls_number_restraints 0
_refine_ls_restrained_S_all 1.157
_refine_ls_R_factor_all 0.0594
_refine_ls_R_factor_gt 0.0526
_refine_ls_shift/su_max 0.000
_refine_ls_shift/su_mean 0.000
_refine_ls_structure_factor_coef Fsqd
_refine_ls_weighting_details 'calc w=1/[\s^2^(Fo^2^)+(0.0619P)^2^+4.6612P] where P=(Fo^2^+2Fc^2^)/3'
_refine_ls_weighting_scheme calc
_refine_ls_wR_factor_gt 0.1383
_refine_ls_wR_factor_ref 0.1432
_reflns_number_gt 1124
_reflns_number_total 1279
_reflns_threshold_expression >2sigma(I)
_cod_data_source_file ICA-2014-409B-518-527-1.cif
_cod_data_source_block 1
_cod_depositor_comments
;
The following automatic conversions were performed:

'_journal_paper_doi' value
'http://dx.doi.org/10.1016/j.ica.2013.09.044' was changed to
'10.1016/j.ica.2013.09.044'.

Automatic conversion script
Id: cif_fix_values 6433 2018-09-21 13:16:33Z andrius 
;
_cod_original_sg_symbol_Hall '-P 1 '
_cod_database_code 1544053

loop_
_symmetry_equiv_pos_as_xyz
'x, y, z'
'-x, -y, -z'

loop_
_atom_site_label
_atom_site_type_symbol
_atom_site_fract_x
_atom_site_fract_y
_atom_site_fract_z
_atom_site_U_iso_or_equiv
_atom_site_adp_type
_atom_site_occupancy
_atom_site_symmetry_multiplicity
_atom_site_calc_flag
_atom_site_refinement_flags
_atom_site_disorder_assembly
_atom_site_disorder_group
Cu1 Cu 0.56882(16) 0.91017(15) 0.69724(11) 0.0725(8) Uani 1 1 d . . .
O2 O 0.3930(10) 0.8667(10) 0.6432(7) 0.079(3) Uani 1 1 d . . .
O1 O 0.5034(10) 1.1184(8) 0.6442(7) 0.076(2) Uani 1 1 d . . .
N1 N 0.6436(19) 0.7021(11) 0.7269(7) 0.057(3) Uani 1 1 d . . .
O3 O 1.4145(11) 0.3353(10) 0.9286(8) 0.073(2) Uani 1 1 d . . .
N2 N 0.7587(12) 0.9531(18) 0.7308(6) 0.057(3) Uani 1 1 d . . .
N3 N 1.5701(13) 0.0798(17) 1.1384(11) 0.063(3) Uani 1 1 d . . .
C4 C 0.786(2) 0.634(2) 0.7596(8) 0.057(4) Uani 1 1 d . . .
C1 C 0.5610(15) 0.602(2) 0.7247(8) 0.066(4) Uani 1 1 d . . .
H1 H 0.4621 0.6216 0.7056 0.080 Uiso 1 1 calc R . .
C25 C 0.399(2) 1.1699(18) 0.5777(11) 0.075(4) Uani 1 1 d . . .
C14 C 1.122(2) 0.5196(19) 0.7597(9) 0.059(3) Uani 1 1 d . . .
H14 H 1.0925 0.5162 0.6956 0.071 Uiso 1 1 calc R . .
C13 C 1.248(2) 0.4316(15) 0.8010(16) 0.064(4) Uani 1 1 d . . .
H13 H 1.3048 0.3711 0.7632 0.077 Uiso 1 1 calc R . .
C20 C 1.7753(16) -0.0686(14) 1.0798(17) 0.068(4) Uani 1 1 d . . .
H20 H 1.8469 -0.1508 1.0929 0.082 Uiso 1 1 calc R . .
C22 C 0.1907(15) 0.8784(15) 0.5407(9) 0.097(5) Uani 1 1 d . . .
H22A H 0.2349 0.7886 0.5219 0.145 Uiso 1 1 calc R . .
H22B H 0.1456 0.9426 0.4834 0.145 Uiso 1 1 calc R . .
H22C H 0.1168 0.8612 0.5906 0.145 Uiso 1 1 calc R . .
C23 C 0.3051(16) 0.944(2) 0.5806(12) 0.069(4) Uani 1 1 d . . .
C8 C 0.953(2) 1.074(2) 0.7430(9) 0.078(4) Uani 1 1 d . . .
H8 H 1.0051 1.1498 0.7408 0.094 Uiso 1 1 calc R . .
C18 C 1.659(2) 0.1335(19) 0.9731(10) 0.076(4) Uani 1 1 d . . .
H18 H 1.6504 0.1940 0.9114 0.092 Uiso 1 1 calc R . .
C3 C 0.7774(18) 0.483(2) 0.7768(8) 0.064(4) Uani 1 1 d . . .
H3 H 0.8550 0.4097 0.8000 0.077 Uiso 1 1 calc R . .
C15 C 1.0394(17) 0.6124(16) 0.8145(15) 0.052(3) Uani 1 1 d . . .
C6 C 0.889(2) 0.857(2) 0.7614(8) 0.057(4) Uani 1 1 d . . .
C16 C 1.4372(14) 0.2910(14) 1.0328(11) 0.070(4) Uani 1 1 d . . .
H16A H 1.3476 0.2636 1.0645 0.084 Uiso 1 1 calc R . .
H16B H 1.4630 0.3695 1.0617 0.084 Uiso 1 1 calc R . .
C26 C 0.3979(15) 1.3298(14) 0.5404(10) 0.106(5) Uani 1 1 d . . .
H26A H 0.3791 1.3813 0.5949 0.160 Uiso 1 1 calc R . .
H26B H 0.3220 1.3653 0.4910 0.160 Uiso 1 1 calc R . .
H26C H 0.4923 1.3439 0.5115 0.160 Uiso 1 1 calc R . .
C10 C 1.088(2) 0.6156(15) 0.9085(16) 0.067(4) Uani 1 1 d . . .
H10 H 1.0359 0.6811 0.9447 0.081 Uiso 1 1 calc R . .
C5 C 0.8976(19) 0.706(2) 0.7762(8) 0.055(4) Uani 1 1 d . . .
C7 C 1.0052(17) 0.929(2) 0.7696(8) 0.067(4) Uani 1 1 d . . .
H7 H 1.1011 0.8871 0.7894 0.080 Uiso 1 1 calc R . .
C21 C 1.677(2) -0.0343(19) 1.1528(11) 0.071(4) Uani 1 1 d . . .
H21 H 1.6863 -0.0932 1.2151 0.085 Uiso 1 1 calc R . .
C2 C 0.640(2) 0.4620(17) 0.7545(9) 0.068(4) Uani 1 1 d . . .
H2 H 0.6057 0.3746 0.7581 0.082 Uiso 1 1 calc R . .
C19 C 1.7690(15) 0.015(2) 0.9900(14) 0.068(4) Uani 1 1 d . . .
H19 H 1.8364 -0.0068 0.9406 0.082 Uiso 1 1 calc R . .
C17 C 1.5639(15) 0.1611(15) 1.0487(17) 0.061(4) Uani 1 1 d . . .
C12 C 1.2897(17) 0.4314(17) 0.8955(17) 0.056(3) Uani 1 1 d . . .
C9 C 0.804(2) 1.0820(17) 0.7200(8) 0.068(4) Uani 1 1 d . . .
H9 H 0.7418 1.1690 0.6990 0.082 Uiso 1 1 calc R . .
C24 C 0.3063(19) 1.090(3) 0.5469(11) 0.091(5) Uani 1 1 d . . .
H24 H 0.2369 1.1372 0.4986 0.109 Uiso 1 1 calc R . .
C11 C 1.213(2) 0.525(2) 0.9515(10) 0.066(4) Uani 1 1 d . . .
H11 H 1.2436 0.5277 1.0154 0.079 Uiso 1 1 calc R . .

loop_
_atom_site_aniso_label
_atom_site_aniso_U_11
_atom_site_aniso_U_22
_atom_site_aniso_U_33
_atom_site_aniso_U_23
_atom_site_aniso_U_13
_atom_site_aniso_U_12
Cu1 0.0625(13) 0.0528(13) 0.0898(13) 0.0028(8) -0.0011(9) 0.0103(8)
O2 0.055(6) 0.080(7) 0.087(7) 0.004(5) -0.028(5) 0.018(5)
O1 0.075(6) 0.045(6) 0.098(7) 0.003(5) 0.015(6) 0.004(5)
N1 0.064(10) 0.024(8) 0.076(7) 0.001(6) 0.007(6) 0.004(10)
O3 0.049(6) 0.082(7) 0.066(8) 0.013(5) 0.000(5) 0.026(6)
N2 0.055(9) 0.031(9) 0.075(7) -0.002(5) -0.009(6) 0.015(9)
N3 0.056(9) 0.049(8) 0.069(11) 0.013(8) -0.015(7) 0.008(8)
C4 0.056(17) 0.032(17) 0.066(9) 0.001(7) 0.000(9) 0.026(14)
C1 0.062(10) 0.034(10) 0.091(10) 0.011(8) -0.004(7) 0.004(13)
C25 0.059(11) 0.073(15) 0.065(11) 0.015(10) -0.005(9) 0.040(11)
C14 0.048(10) 0.061(9) 0.062(10) -0.009(11) -0.004(12) 0.010(8)
C13 0.057(14) 0.069(11) 0.056(14) -0.004(9) 0.008(9) 0.010(11)
C20 0.068(12) 0.057(10) 0.068(12) 0.001(12) 0.001(11) 0.009(8)
C22 0.054(10) 0.123(13) 0.098(11) -0.003(9) 0.002(8) 0.012(10)
C23 0.042(12) 0.081(15) 0.083(12) -0.021(11) 0.006(10) -0.001(11)
C8 0.072(14) 0.072(18) 0.091(10) -0.009(9) -0.006(8) -0.019(11)
C18 0.065(10) 0.087(14) 0.062(12) -0.004(10) 0.019(11) 0.016(11)
C3 0.064(15) 0.044(15) 0.071(9) -0.004(7) -0.002(8) 0.018(10)
C15 0.034(11) 0.061(12) 0.057(13) -0.003(10) -0.004(11) -0.002(10)
C6 0.076(16) 0.024(14) 0.074(9) -0.004(8) 0.018(8) -0.020(17)
C16 0.063(10) 0.059(10) 0.079(13) 0.006(8) -0.001(8) 0.001(9)
C26 0.136(13) 0.054(11) 0.100(11) 0.021(8) 0.014(9) 0.030(9)
C10 0.060(13) 0.056(10) 0.079(15) -0.013(9) 0.011(9) 0.007(11)
C5 0.035(13) 0.075(18) 0.061(9) -0.016(9) 0.001(8) -0.023(16)
C7 0.070(12) 0.037(13) 0.091(10) -0.004(8) 0.004(7) -0.010(13)
C21 0.065(10) 0.060(12) 0.070(13) 0.014(9) 0.001(12) 0.009(10)
C2 0.061(12) 0.058(16) 0.087(10) -0.008(8) -0.003(8) -0.019(11)
C19 0.044(11) 0.076(11) 0.071(15) -0.008(11) 0.005(8) 0.026(10)
C17 0.048(11) 0.044(11) 0.075(14) -0.001(12) -0.016(12) 0.025(9)
C12 0.040(11) 0.050(11) 0.064(15) 0.012(11) 0.004(14) 0.008(10)
C9 0.087(16) 0.030(12) 0.083(10) -0.004(7) 0.002(9) -0.001(11)
C24 0.062(13) 0.114(19) 0.089(12) -0.022(13) -0.005(9) 0.011(12)
C11 0.047(11) 0.068(9) 0.077(11) -0.017(13) -0.005(12) 0.014(9)

loop_
_atom_type_symbol
_atom_type_description
_atom_type_scat_dispersion_real
_atom_type_scat_dispersion_imag
_atom_type_scat_source
C C 0.0033 0.0016 'International Tables Vol C Tables 4.2.6.8 and 6.1.1.4'
H H 0.0000 0.0000 'International Tables Vol C Tables 4.2.6.8 and 6.1.1.4'
N N 0.0061 0.0033 'International Tables Vol C Tables 4.2.6.8 and 6.1.1.4'
O O 0.0106 0.0060 'International Tables Vol C Tables 4.2.6.8 and 6.1.1.4'
Cu Cu 0.3201 1.2651 'International Tables Vol C Tables 4.2.6.8 and 6.1.1.4'

loop_
_geom_angle_atom_site_label_1
_geom_angle_atom_site_label_2
_geom_angle_atom_site_label_3
_geom_angle
_geom_angle_site_symmetry_1
_geom_angle_site_symmetry_3
O2 Cu1 N2 170.9(3) . .
O2 Cu1 N1 88.5(6) . .
N2 Cu1 N1 90.9(7) . .
O2 Cu1 O1 89.6(4) . .
N2 Cu1 O1 89.5(6) . .
N1 Cu1 O1 170.5(3) . .
C23 O2 Cu1 128.9(10) . .
C25 O1 Cu1 125.0(10) . .
C1 N1 C4 108.7(12) . .
C1 N1 Cu1 123.7(15) . .
C4 N1 Cu1 127.5(14) . .
C12 O3 C16 118.8(11) . .
C9 N2 C6 102.1(12) . .
C9 N2 Cu1 128.7(14) . .
C6 N2 Cu1 128.8(15) . .
C17 N3 C21 116.1(11) . .
C5 C4 N1 124.3(16) . .
C5 C4 C3 131.1(17) . .
N1 C4 C3 104.4(15) . .
N1 C1 C2 112.1(12) . .
N1 C1 H1 124.0 . .
C2 C1 H1 124.0 . .
O1 C25 C24 124.1(14) . .
O1 C25 C26 110.6(18) . .
C24 C25 C26 125.4(17) . .
C15 C14 C13 119.3(12) . .
C15 C14 H14 120.4 . .
C13 C14 H14 120.4 . .
C12 C13 C14 121.4(12) . .
C12 C13 H13 119.3 . .
C14 C13 H13 119.3 . .
C19 C20 C21 120.7(12) . .
C19 C20 H20 119.6 . .
C21 C20 H20 119.6 . .
C23 C22 H22A 109.5 . .
C23 C22 H22B 109.5 . .
H22A C22 H22B 109.5 . .
C23 C22 H22C 109.5 . .
H22A C22 H22C 109.5 . .
H22B C22 H22C 109.5 . .
O2 C23 C24 124.2(14) . .
O2 C23 C22 118.2(16) . .
C24 C23 C22 117.6(17) . .
C7 C8 C9 105.1(13) . .
C7 C8 H8 127.4 . .
C9 C8 H8 127.4 . .
C17 C18 C19 118.8(12) . .
C17 C18 H18 120.6 . .
C19 C18 H18 120.6 . .
C2 C3 C4 110.4(13) . .
C2 C3 H3 124.8 . .
C4 C3 H3 124.8 . .
C14 C15 C10 118.2(12) . .
C14 C15 C5 122.2(18) . .
C10 C15 C5 119.6(19) . .
C7 C6 C5 125.4(18) . .
C7 C6 N2 111.7(12) . .
C5 C6 N2 122.8(18) . .
O3 C16 C17 107.8(12) . .
O3 C16 H16A 110.2 . .
C17 C16 H16A 110.2 . .
O3 C16 H16B 110.2 . .
C17 C16 H16B 110.2 . .
H16A C16 H16B 108.5 . .
C25 C26 H26A 109.5 . .
C25 C26 H26B 109.5 . .
H26A C26 H26B 109.5 . .
C25 C26 H26C 109.5 . .
H26A C26 H26C 109.5 . .
H26B C26 H26C 109.5 . .
C15 C10 C11 122.8(12) . .
C15 C10 H10 118.6 . .
C11 C10 H10 118.6 . .
C4 C5 C6 125.7(15) . .
C4 C5 C15 115.4(16) . .
C6 C5 C15 118.9(15) . .
C8 C7 C6 107.0(13) . .
C8 C7 H7 126.5 . .
C6 C7 H7 126.5 . .
N3 C21 C20 122.8(12) . .
N3 C21 H21 118.6 . .
C20 C21 H21 118.6 . .
C3 C2 C1 104.5(12) . .
C3 C2 H2 127.8 . .
C1 C2 H2 127.8 . .
C20 C19 C18 117.8(12) . .
C20 C19 H19 121.1 . .
C18 C19 H19 121.1 . .
N3 C17 C18 123.9(11) . .
N3 C17 C16 115.3(17) . .
C18 C17 C16 120.8(19) . .
C13 C12 C11 121.0(13) . .
C13 C12 O3 115.5(19) . .
C11 C12 O3 123(2) . .
N2 C9 C8 114.0(12) . .
N2 C9 H9 123.0 . .
C8 C9 H9 123.0 . .
C25 C24 C23 126.0(15) . .
C25 C24 H24 117.0 . .
C23 C24 H24 117.0 . .
C12 C11 C10 117.1(12) . .
C12 C11 H11 121.4 . .
C10 C11 H11 121.4 . .

loop_
_geom_bond_atom_site_label_1
_geom_bond_atom_site_label_2
_geom_bond_distance
_geom_bond_site_symmetry_2
Cu1 O2 1.927(9) .
Cu1 N2 1.938(11) .
Cu1 N1 1.963(10) .
Cu1 O1 1.987(9) .
O2 C23 1.242(15) .
O1 C25 1.313(15) .
N1 C1 1.318(13) .
N1 C4 1.402(15) .
O3 C12 1.375(13) .
O3 C16 1.421(12) .
N2 C9 1.344(14) .
N2 C6 1.404(15) .
N3 C17 1.326(14) .
N3 C21 1.331(14) .
C4 C5 1.370(16) .
C4 C3 1.435(17) .
C1 C2 1.406(14) .
C1 H1 0.9300 .
C25 C24 1.350(18) .
C25 C26 1.518(18) .
C14 C15 1.377(14) .
C14 C13 1.380(14) .
C14 H14 0.9300 .
C13 C12 1.358(15) .
C13 H13 0.9300 .
C20 C19 1.334(14) .
C20 C21 1.370(15) .
C20 H20 0.9300 .
C22 C23 1.471(16) .
C22 H22A 0.9600 .
C22 H22B 0.9600 .
C22 H22C 0.9600 .
C23 C24 1.386(19) .
C8 C7 1.372(15) .
C8 C9 1.394(15) .
C8 H8 0.9300 .
C18 C17 1.368(15) .
C18 C19 1.375(14) .
C18 H18 0.9300 .
C3 C2 1.360(14) .
C3 H3 0.9300 .
C15 C10 1.379(15) .
C15 C5 1.502(17) .
C6 C7 1.376(17) .
C6 C5 1.403(17) .
C16 C17 1.541(15) .
C16 H16A 0.9700 .
C16 H16B 0.9700 .
C26 H26A 0.9600 .
C26 H26B 0.9600 .
C26 H26C 0.9600 .
C10 C11 1.390(15) .
C10 H10 0.9300 .
C7 H7 0.9300 .
C21 H21 0.9300 .
C2 H2 0.9300 .
C19 H19 0.9300 .
C12 C11 1.369(15) .
C9 H9 0.9300 .
C24 H24 0.9300 .
C11 H11 0.9300 .

loop_
_geom_torsion_atom_site_label_1
_geom_torsion_atom_site_label_2
_geom_torsion_atom_site_label_3
_geom_torsion_atom_site_label_4
_geom_torsion
_geom_torsion_site_symmetry_1
_geom_torsion_site_symmetry_2
_geom_torsion_site_symmetry_3
_geom_torsion_site_symmetry_4
N2 Cu1 O2 C23 -69(4) . . . .
N1 Cu1 O2 C23 -155.7(10) . . . .
O1 Cu1 O2 C23 15.0(10) . . . .
O2 Cu1 O1 C25 -14.8(9) . . . .
N2 Cu1 O1 C25 156.2(9) . . . .
N1 Cu1 O1 C25 64(4) . . . .
O2 Cu1 N1 C1 -13.4(8) . . . .
N2 Cu1 N1 C1 175.6(8) . . . .
O1 Cu1 N1 C1 -92(4) . . . .
O2 Cu1 N1 C4 171.2(8) . . . .
N2 Cu1 N1 C4 0.2(8) . . . .
O1 Cu1 N1 C4 93(4) . . . .
O2 Cu1 N2 C9 86(4) . . . .
N1 Cu1 N2 C9 172.8(9) . . . .
O1 Cu1 N2 C9 2.3(9) . . . .
O2 Cu1 N2 C6 -85(4) . . . .
N1 Cu1 N2 C6 1.1(9) . . . .
O1 Cu1 N2 C6 -169.4(8) . . . .
C1 N1 C4 C5 -176.1(10) . . . .
Cu1 N1 C4 C5 -0.1(14) . . . .
C1 N1 C4 C3 -0.2(11) . . . .
Cu1 N1 C4 C3 175.7(7) . . . .
C4 N1 C1 C2 -0.4(12) . . . .
Cu1 N1 C1 C2 -176.6(7) . . . .
Cu1 O1 C25 C24 10.2(17) . . . .
Cu1 O1 C25 C26 -169.3(7) . . . .
C15 C14 C13 C12 2.0(16) . . . .
Cu1 O2 C23 C24 -9.8(17) . . . .
Cu1 O2 C23 C22 171.2(7) . . . .
C5 C4 C3 C2 176.3(11) . . . .
N1 C4 C3 C2 0.8(11) . . . .
C13 C14 C15 C10 1.3(15) . . . .
C13 C14 C15 C5 -177.3(12) . . . .
C9 N2 C6 C7 1.0(11) . . . .
Cu1 N2 C6 C7 174.4(7) . . . .
C9 N2 C6 C5 -175.9(10) . . . .
Cu1 N2 C6 C5 -2.5(14) . . . .
C12 O3 C16 C17 167.9(10) . . . .
C14 C15 C10 C11 -2.8(16) . . . .
C5 C15 C10 C11 175.7(12) . . . .
N1 C4 C5 C6 -1.3(16) . . . .
C3 C4 C5 C6 -176.0(10) . . . .
N1 C4 C5 C15 177.9(12) . . . .
C3 C4 C5 C15 3.3(17) . . . .
C7 C6 C5 C4 -173.8(10) . . . .
N2 C6 C5 C4 2.7(16) . . . .
C7 C6 C5 C15 6.9(17) . . . .
N2 C6 C5 C15 -176.6(12) . . . .
C14 C15 C5 C4 63.5(14) . . . .
C10 C15 C5 C4 -115.0(12) . . . .
C14 C15 C5 C6 -117.2(12) . . . .
C10 C15 C5 C6 64.3(14) . . . .
C9 C8 C7 C6 0.2(12) . . . .
C5 C6 C7 C8 176.0(10) . . . .
N2 C6 C7 C8 -0.8(12) . . . .
C17 N3 C21 C20 -0.9(16) . . . .
C19 C20 C21 N3 1.6(18) . . . .
C4 C3 C2 C1 -1.0(12) . . . .
N1 C1 C2 C3 0.9(12) . . . .
C21 C20 C19 C18 -1.4(18) . . . .
C17 C18 C19 C20 0.6(17) . . . .
C21 N3 C17 C18 0.1(16) . . . .
C21 N3 C17 C16 178.9(9) . . . .
C19 C18 C17 N3 0.0(18) . . . .
C19 C18 C17 C16 -178.7(10) . . . .
O3 C16 C17 N3 -160.4(9) . . . .
O3 C16 C17 C18 18.4(14) . . . .
C14 C13 C12 C11 -3.9(17) . . . .
C14 C13 C12 O3 177.9(10) . . . .
C16 O3 C12 C13 -158.1(10) . . . .
C16 O3 C12 C11 23.7(15) . . . .
C6 N2 C9 C8 -0.9(12) . . . .
Cu1 N2 C9 C8 -174.3(8) . . . .
C7 C8 C9 N2 0.4(13) . . . .
O1 C25 C24 C23 1(2) . . . .
C26 C25 C24 C23 -179.6(11) . . . .
O2 C23 C24 C25 -2(2) . . . .
C22 C23 C24 C25 177.3(12) . . . .
C13 C12 C11 C10 2.3(16) . . . .
O3 C12 C11 C10 -179.7(10) . . . .
C15 C10 C11 C12 1.1(17) . . . .
